data_4301881
loop_
_publ_author_name
'Sylvie Pailloux'
'Cornel Edicome Shirima'
'Alisha D. Ray'
'Eileen N. Duesler'
'Robert T. Paine'
'John R. Klaehn'
'Michael E. McIlwain'
'Benjamin P. Hay'

_publ_section_title
;
Synthesis and Coordination Properties of Trifluoromethyl Decorated
Derivatives of 2,6-Bis[(diphenylphosphinoyl)methyl]pyridine N-Oxide Ligands
with Lanthanide Ions
;
_journal_name_full 'Inorganic Chemistry'
_journal_page_first 3104
_journal_page_last 3113
_journal_paper_doi 10.1021/ic802390c
_journal_volume 48
_journal_year 2009
_chemical_formula_moiety 'C39 H19 F24 N O2 P2, C H3 O H'
_chemical_formula_sum 'C40 H23 F24 N O3 P2'
_chemical_formula_weight 1083.53
_chemical_name_systematic
;
 ?
;
_space_group_IT_number 2
_symmetry_cell_setting triclinic
_symmetry_space_group_name_Hall '-P 1'
_symmetry_space_group_name_H-M 'P -1'
_atom_sites_solution_hydrogens geom
_atom_sites_solution_primary direct
_atom_sites_solution_secondary difmap
_audit_creation_method SHELXL-97
_cell_angle_alpha 83.752(2)
_cell_angle_beta 88.970(2)
_cell_angle_gamma 87.809(2)
_cell_formula_units_Z 2
_cell_length_a 12.1654(5)
_cell_length_b 12.5478(5)
_cell_length_c 15.3684(7)
_cell_measurement_reflns_used 9873
_cell_measurement_temperature 228(2)
_cell_measurement_theta_max 30.12
_cell_measurement_theta_min 2.65
_cell_volume 2330.11(17)
_computing_cell_refinement 'Bruker SMART'
_computing_data_collection 'Bruker SMART'
_computing_data_reduction 'Bruker SAINT'
_computing_molecular_graphics 'Bruker SHELXTL'
_computing_publication_material 'Bruker SHELXTL'
_computing_structure_refinement 'SHELXL-97 (Sheldrick, 1997)'
_computing_structure_solution 'SHELXS-97 (Sheldrick, 1990)'
_diffrn_ambient_temperature 228(2)
_diffrn_measured_fraction_theta_full 0.995
_diffrn_measured_fraction_theta_max 0.995
_diffrn_measurement_device_type 'CCD area detector'
_diffrn_measurement_method 'phi and omega scans'
_diffrn_radiation_monochromator graphite
_diffrn_radiation_source 'fine-focus sealed tube'
_diffrn_radiation_type MoK\a
_diffrn_radiation_wavelength 0.71073
_diffrn_reflns_av_R_equivalents 0.0366
_diffrn_reflns_av_sigmaI/netI 0.0482
_diffrn_reflns_limit_h_max 17
_diffrn_reflns_limit_h_min -9
_diffrn_reflns_limit_k_max 17
_diffrn_reflns_limit_k_min -17
_diffrn_reflns_limit_l_max 21
_diffrn_reflns_limit_l_min -21
_diffrn_reflns_number 53409
_diffrn_reflns_theta_full 30.63
_diffrn_reflns_theta_max 30.63
_diffrn_reflns_theta_min 3.13
_exptl_absorpt_coefficient_mu 0.227
_exptl_absorpt_correction_T_max 0.980
_exptl_absorpt_correction_T_min 0.910
_exptl_absorpt_correction_type multi-scan
_exptl_absorpt_process_details Bruker,SADABS
_exptl_crystal_colour colourless
_exptl_crystal_density_diffrn 1.544
_exptl_crystal_density_method 'not measured'
_exptl_crystal_description needle
_exptl_crystal_F_000 1080
_exptl_crystal_size_max 0.41
_exptl_crystal_size_mid 0.08
_exptl_crystal_size_min 0.08
_refine_diff_density_max 0.860
_refine_diff_density_min -0.648
_refine_diff_density_rms 0.079
_refine_ls_extinction_method none
_refine_ls_goodness_of_fit_ref 1.051
_refine_ls_hydrogen_treatment noref
_refine_ls_matrix_type full
_refine_ls_number_parameters 790
_refine_ls_number_reflns 14291
_refine_ls_number_restraints 0
_refine_ls_restrained_S_all 1.051
_refine_ls_R_factor_all 0.1292
_refine_ls_R_factor_gt 0.0772
_refine_ls_shift/su_max 0.005
_refine_ls_shift/su_mean 0.001
_refine_ls_structure_factor_coef Fsqd
_refine_ls_weighting_details 'calc w=1/[\s^2^(Fo^2^)+(0.1368P)^2^+1.1845P] where P=(Fo^2^+2Fc^2^)/3'
_refine_ls_weighting_scheme calc
_refine_ls_wR_factor_gt 0.2204
_refine_ls_wR_factor_ref 0.2591
_reflns_number_gt 8428
_reflns_number_total 14291
_reflns_threshold_expression >2sigma(I)
_cod_data_source_file ic802390c_si_001_7.cif
_cod_data_source_block rpsl19
_cod_depositor_comments
;
The following automatic conversions were performed:
'_symmetry_cell_setting' value 'Triclinic' changed to 'triclinic'
according to '/home/saulius/struct/CIF-dictionaries/cif_core.dic'
dictionary named 'cif_core.dic' version 2.4.1 from 2010-06-29.

Automatic conversion script
Id: cif_fix_enum 1527 2010-12-29 10:47:43Z saulius 
;
_cod_database_code 4301881

loop_
_symmetry_equiv_pos_as_xyz
'x, y, z'
'-x, -y, -z'

loop_
_atom_site_label
_atom_site_type_symbol
_atom_site_fract_x
_atom_site_fract_y
_atom_site_fract_z
_atom_site_U_iso_or_equiv
_atom_site_adp_type
_atom_site_occupancy
_atom_site_symmetry_multiplicity
_atom_site_calc_flag
_atom_site_refinement_flags
_atom_site_disorder_assembly
_atom_site_disorder_group
P1 P 0.17395(5) 0.19650(5) 0.28959(5) 0.03553(18) Uani 1 1 d . . .
N1 N 0.10439(17) 0.15150(17) 0.49019(15) 0.0359(5) Uani 1 1 d . . .
O1 O 0.08625(15) 0.12692(16) 0.26485(13) 0.0433(5) Uani 1 1 d . . .
C1 C 0.0424(2) 0.1025(2) 0.55431(17) 0.0343(5) Uani 1 1 d . . .
P2 P 0.17078(5) 0.06560(5) 0.69945(5) 0.03446(17) Uani 1 1 d . . .
O2 O 0.26068(16) 0.13775(16) 0.66933(15) 0.0481(5) Uani 1 1 d . . .
C2 C -0.0664(2) 0.1338(3) 0.56915(19) 0.0434(6) Uani 1 1 d . . .
H2 H -0.1076 0.0981 0.6149 0.052 Uiso 1 1 calc R . .
C3 C -0.1127(2) 0.2178(3) 0.5158(2) 0.0518(7) Uani 1 1 d . . .
H3 H -0.1866 0.2397 0.5242 0.062 Uiso 1 1 calc R . .
C4 C -0.0497(2) 0.2700(2) 0.4496(2) 0.0465(7) Uani 1 1 d . . .
H4 H -0.0793 0.3283 0.4127 0.056 Uiso 1 1 calc R . .
C5 C 0.0583(2) 0.2339(2) 0.43933(18) 0.0372(5) Uani 1 1 d . . .
C6 C 0.1318(2) 0.2865(2) 0.36828(19) 0.0420(6) Uani 1 1 d . . .
H6A H 0.1972 0.3117 0.3950 0.050 Uiso 1 1 calc R . .
H6B H 0.0924 0.3491 0.3382 0.050 Uiso 1 1 calc R . .
C7 C 0.0981(2) 0.0135(2) 0.61300(17) 0.0369(5) Uani 1 1 d . . .
H7A H 0.1500 -0.0268 0.5783 0.044 Uiso 1 1 calc R . .
H7B H 0.0429 -0.0360 0.6386 0.044 Uiso 1 1 calc R . .
C8 C 0.2247(2) 0.2825(2) 0.19658(18) 0.0385(6) Uani 1 1 d . . .
C9 C 0.2950(2) 0.3653(2) 0.20459(19) 0.0419(6) Uani 1 1 d . . .
H9 H 0.3164 0.3803 0.2603 0.050 Uiso 1 1 calc R . .
C10 C 0.3337(3) 0.4260(2) 0.1300(2) 0.0469(7) Uani 1 1 d . . .
C11 C 0.3052(3) 0.4031(3) 0.0484(2) 0.0555(8) Uani 1 1 d . . .
H11 H 0.3328 0.4438 -0.0017 0.067 Uiso 1 1 calc R . .
C12 C 0.2362(3) 0.3204(3) 0.0398(2) 0.0585(9) Uani 1 1 d . . .
C13 C 0.1948(3) 0.2609(3) 0.1146(2) 0.0503(7) Uani 1 1 d . . .
H13 H 0.1461 0.2057 0.1088 0.060 Uiso 1 1 calc R . .
C14 C 0.4127(2) 0.5173(2) 0.13766(19) 0.0742(11) Uani 1 1 d . . .
F1 F 0.4143(2) 0.5384(2) 0.21992(19) 0.122(3) Uani 0.50 1 d PR . .
F2 F 0.3785(2) 0.6039(2) 0.08747(19) 0.141(4) Uani 0.50 1 d PR . .
F3 F 0.5128(2) 0.4881(2) 0.11269(19) 0.115(4) Uani 0.50 1 d PR . .
F1' F 0.4085(2) 0.5855(2) 0.06598(19) 0.092(4) Uani 0.30 1 d PR . .
F2' F 0.5141(2) 0.4772(2) 0.14837(19) 0.086(4) Uani 0.30 1 d PR . .
F3' F 0.3830(2) 0.5675(2) 0.20595(19) 0.111(5) Uani 0.30 1 d PR . .
F1A F 0.4689(2) 0.5371(2) 0.06374(19) 0.125(10) Uani 0.20 1 d PR . .
F2A F 0.3552(2) 0.6045(2) 0.15387(19) 0.135(10) Uani 0.20 1 d PR . .
F3A F 0.4814(2) 0.4890(2) 0.20233(19) 0.148(12) Uani 0.20 1 d PR . .
C15 C 0.2043(4) 0.2915(3) -0.05012(14) 0.108(2) Uani 1 1 d . . .
F4 F 0.1923(4) 0.1871(3) -0.04749(14) 0.227(15) Uani 0.35 1 d PR . .
F5 F 0.2826(4) 0.3210(3) -0.10732(14) 0.217(13) Uani 0.35 1 d PR . .
F6 F 0.1110(4) 0.3427(3) -0.07370(14) 0.184(9) Uani 0.35 1 d PR . .
F4' F 0.2274(4) 0.1889(3) -0.05634(14) 0.239(16) Uani 0.33 1 d PR . .
F5' F 0.2603(4) 0.3505(3) -0.11069(14) 0.098(4) Uani 0.33 1 d PR . .
F6' F 0.0980(4) 0.3116(3) -0.06147(14) 0.48(5) Uani 0.33 1 d PR . .
F4A F 0.1933(4) 0.3807(3) -0.10383(14) 0.191(12) Uani 0.32 1 d PR . .
F5A F 0.1103(4) 0.2419(3) -0.04425(14) 0.110(5) Uani 0.32 1 d PR . .
F6A F 0.2819(4) 0.2284(3) -0.08047(14) 0.141(6) Uani 0.32 1 d PR . .
C16 C 0.2950(2) 0.1171(2) 0.32604(17) 0.0356(5) Uani 1 1 d . . .
C17 C 0.3034(2) 0.0130(2) 0.30308(18) 0.0383(6) Uani 1 1 d . . .
H17 H 0.2440 -0.0155 0.2762 0.046 Uiso 1 1 calc R . .
C18 C 0.3988(2) -0.0492(2) 0.31964(19) 0.0416(6) Uani 1 1 d . . .
C19 C 0.4880(2) -0.0075(2) 0.35785(19) 0.0422(6) Uani 1 1 d . . .
H19 H 0.5532 -0.0491 0.3682 0.051 Uiso 1 1 calc R . .
C20 C 0.4793(2) 0.0963(2) 0.38040(18) 0.0414(6) Uani 1 1 d . . .
C21 C 0.3833(2) 0.1586(2) 0.36559(18) 0.0397(6) Uani 1 1 d . . .
H21 H 0.3780 0.2285 0.3823 0.048 Uiso 1 1 calc R . .
C22 C 0.4044(2) -0.16412(14) 0.29325(18) 0.0546(8) Uani 1 1 d . . .
F7 F 0.4969(2) -0.21316(14) 0.32165(18) 0.057(2) Uani 0.35 1 d PR . .
F8 F 0.3199(2) -0.21737(14) 0.32801(18) 0.076(4) Uani 0.35 1 d PR . .
F9 F 0.4014(2) -0.16020(14) 0.20714(18) 0.126(6) Uani 0.35 1 d PR . .
F7' F 0.4461(2) -0.16294(14) 0.21330(18) 0.065(4) Uani 0.22 1 d PR . .
F8' F 0.3045(2) -0.20197(14) 0.29530(18) 0.077(5) Uani 0.22 1 d PR . .
F9' F 0.4673(2) -0.22597(14) 0.34841(18) 0.046(3) Uani 0.22 1 d PR . .
F7A F 0.3291(2) -0.17324(14) 0.23393(18) 0.100(8) Uani 0.22 1 d PR . .
F8A F 0.5029(2) -0.18443(14) 0.26017(18) 0.095(6) Uani 0.22 1 d PR . .
F9A F 0.3861(2) -0.23315(14) 0.36265(18) 0.118(9) Uani 0.22 1 d PR . .
F7B F 0.3645(2) -0.16403(14) 0.21393(18) 0.068(5) Uani 0.21 1 d PR . .
F8B F 0.3454(2) -0.22627(14) 0.34943(18) 0.066(5) Uani 0.21 1 d PR . .
F9B F 0.5075(2) -0.20095(14) 0.29405(18) 0.31(3) Uani 0.21 1 d PR . .
C23 C 0.5753(3) 0.1453(3) 0.4179(2) 0.0527(8) Uani 1 1 d . . .
F10 F 0.54723(18) 0.2060(2) 0.47980(16) 0.0805(7) Uani 1 1 d . . .
F11 F 0.64774(18) 0.0730(2) 0.45434(18) 0.0843(7) Uani 1 1 d . . .
F12 F 0.6303(2) 0.2062(2) 0.35694(16) 0.0924(9) Uani 1 1 d . . .
C24 C 0.2216(2) -0.0494(2) 0.77065(18) 0.0363(5) Uani 1 1 d . . .
C25 C 0.3220(2) -0.0397(2) 0.81038(17) 0.0379(6) Uani 1 1 d . . .
H25 H 0.3579 0.0258 0.8031 0.045 Uiso 1 1 calc R . .
C26 C 0.3688(2) -0.1276(2) 0.86088(18) 0.0412(6) Uani 1 1 d . . .
C27 C 0.3175(3) -0.2236(3) 0.8722(2) 0.0487(7) Uani 1 1 d . . .
H27 H 0.3504 -0.2829 0.9060 0.058 Uiso 1 1 calc R . .
C28 C 0.2167(3) -0.2325(2) 0.8333(2) 0.0511(7) Uani 1 1 d . . .
C29 C 0.1682(2) -0.1457(2) 0.7830(2) 0.0446(6) Uani 1 1 d . . .
H29 H 0.0994 -0.1519 0.7575 0.054 Uiso 1 1 calc R . .
C30 C 0.4790(3) -0.1202(3) 0.9006(2) 0.0558(8) Uani 1 1 d . . .
F13 F 0.4854(2) -0.1703(3) 0.97975(16) 0.1009(10) Uani 1 1 d . . .
F14 F 0.55786(18) -0.1627(3) 0.85356(19) 0.1028(10) Uani 1 1 d . . .
F15 F 0.5092(2) -0.0206(2) 0.9036(2) 0.1037(10) Uani 1 1 d . . .
C31 C 0.1580(3) -0.33927(18) 0.8457(3) 0.0891(16) Uani 1 1 d . . .
F16 F 0.1421(3) -0.37305(18) 0.7687(3) 0.257(17) Uani 0.34 1 d PR . .
F17 F 0.0622(3) -0.32529(18) 0.8853(3) 0.33(2) Uani 0.34 1 d PR . .
F18 F 0.2192(3) -0.41126(18) 0.8940(3) 0.138(8) Uani 0.34 1 d PR . .
F16' F 0.0523(3) -0.32171(18) 0.8296(3) 0.113(6) Uani 0.33 1 d PR . .
F17' F 0.2009(3) -0.40459(18) 0.7913(3) 0.121(5) Uani 0.33 1 d PR . .
F18' F 0.1703(3) -0.38335(18) 0.9271(3) 0.114(5) Uani 0.33 1 d PR . .
F16A F 0.0870(3) -0.34239(18) 0.7822(3) 0.117(6) Uani 0.33 1 d PR . .
F17A F 0.1053(3) -0.34768(18) 0.9218(3) 0.118(4) Uani 0.33 1 d PR . .
F18A F 0.2311(3) -0.41962(18) 0.8442(3) 0.123(6) Uani 0.33 1 d PR . .
C32 C 0.0650(2) 0.1338(2) 0.75883(17) 0.0358(5) Uani 1 1 d . . .
C33 C -0.0028(2) 0.0824(2) 0.82227(19) 0.0421(6) Uani 1 1 d . . .
H33 H 0.0083 0.0086 0.8397 0.051 Uiso 1 1 calc R . .
C34 C -0.0871(3) 0.1401(3) 0.8599(2) 0.0490(7) Uani 1 1 d . . .
C35 C -0.1052(3) 0.2471(3) 0.8343(2) 0.0567(8) Uani 1 1 d . . .
H35 H -0.1630 0.2855 0.8598 0.068 Uiso 1 1 calc R . .
C36 C -0.0381(3) 0.2984(2) 0.7709(3) 0.0554(8) Uani 1 1 d . . .
C37 C 0.0474(2) 0.2433(2) 0.7334(2) 0.0450(6) Uani 1 1 d . . .
H37 H 0.0935 0.2791 0.6910 0.054 Uiso 1 1 calc R . .
C38 C -0.1563(4) 0.0853(4) 0.9307(3) 0.0738(12) Uani 1 1 d . . .
F19 F -0.2481(3) 0.1382(3) 0.9452(2) 0.1339(14) Uani 1 1 d . . .
F20 F -0.1114(3) 0.0771(5) 1.0056(2) 0.174(2) Uani 1 1 d . . .
F21 F -0.1821(6) -0.0074(3) 0.9171(4) 0.238(4) Uani 1 1 d . . .
C39 C -0.0596(4) 0.4136(3) 0.7408(5) 0.0952(17) Uani 1 1 d . . .
F22 F 0.0197(4) 0.4598(2) 0.6983(4) 0.172(2) Uani 1 1 d . . .
F23 F -0.0780(4) 0.4724(3) 0.8069(3) 0.1593(18) Uani 1 1 d . . .
F24 F -0.1513(4) 0.4306(3) 0.6990(4) 0.184(2) Uani 1 1 d . . .
O3 O 0.3534(6) 0.4107(4) 0.4285(4) 0.0757(16) Uani 0.50 1 d P . .
H3A H 0.3369 0.3842 0.4787 0.114 Uiso 0.50 1 calc PR . .
C40 C 0.367(2) 0.5196(18) 0.4287(13) 0.198(10) Uani 0.50 1 d P . .
H40A H 0.4450 0.5335 0.4280 0.297 Uiso 0.50 1 calc PR . .
H40B H 0.3328 0.5437 0.4809 0.297 Uiso 0.50 1 calc PR . .
H40C H 0.3332 0.5578 0.3772 0.297 Uiso 0.50 1 calc PR . .
C41 C 0.2836(8) 0.3457(6) 0.5932(6) 0.0620(19) Uani 0.50 1 d P . .
O4 O 0.2923(9) 0.3112(8) 0.5354(8) 0.065(3) Uani 0.25 1 d P . .
O4' O 0.3087(12) 0.3979(11) 0.6519(16) 0.126(7) Uani 0.25 1 d P . .

loop_
_atom_site_aniso_label
_atom_site_aniso_U_11
_atom_site_aniso_U_22
_atom_site_aniso_U_33
_atom_site_aniso_U_23
_atom_site_aniso_U_13
_atom_site_aniso_U_12
P1 0.0286(3) 0.0349(3) 0.0407(4) 0.0068(3) 0.0042(2) -0.0020(2)
N1 0.0313(10) 0.0349(11) 0.0399(12) 0.0009(9) 0.0057(8) 0.0006(8)
O1 0.0309(9) 0.0455(11) 0.0514(11) 0.0052(9) 0.0016(8) -0.0049(8)
C1 0.0339(12) 0.0347(13) 0.0338(13) -0.0024(10) 0.0022(10) -0.0011(9)
P2 0.0306(3) 0.0304(3) 0.0407(4) 0.0034(3) 0.0019(3) -0.0011(2)
O2 0.0390(10) 0.0427(11) 0.0605(13) 0.0054(9) 0.0035(9) -0.0091(8)
C2 0.0313(13) 0.0600(18) 0.0379(14) -0.0010(12) 0.0079(10) -0.0044(12)
C3 0.0309(13) 0.068(2) 0.0551(18) -0.0037(15) 0.0050(12) 0.0084(13)
C4 0.0419(15) 0.0470(16) 0.0482(16) 0.0015(13) 0.0013(12) 0.0125(12)
C5 0.0366(13) 0.0345(13) 0.0391(14) 0.0007(10) 0.0048(10) 0.0016(10)
C6 0.0429(14) 0.0321(13) 0.0483(16) 0.0055(11) 0.0081(12) 0.0002(11)
C7 0.0381(13) 0.0348(13) 0.0366(13) 0.0015(10) 0.0041(10) -0.0024(10)
C8 0.0333(12) 0.0383(13) 0.0410(14) 0.0083(11) 0.0035(10) -0.0007(10)
C9 0.0389(14) 0.0427(15) 0.0425(15) 0.0020(12) 0.0062(11) -0.0043(11)
C10 0.0447(15) 0.0419(15) 0.0522(17) 0.0033(13) 0.0100(13) -0.0057(12)
C11 0.061(2) 0.0531(18) 0.0485(18) 0.0150(14) 0.0060(14) -0.0094(15)
C12 0.069(2) 0.061(2) 0.0427(17) 0.0115(14) -0.0086(15) -0.0162(16)
C13 0.0489(17) 0.0523(17) 0.0476(17) 0.0087(13) -0.0075(13) -0.0111(13)
C14 0.083(3) 0.071(3) 0.068(3) 0.006(2) 0.015(2) -0.032(2)
F1 0.151(8) 0.138(7) 0.092(5) -0.051(5) 0.052(5) -0.108(6)
F2 0.218(11) 0.069(5) 0.132(8) 0.038(5) -0.025(8) -0.068(6)
F3 0.076(5) 0.158(9) 0.116(7) -0.019(5) 0.027(4) -0.066(5)
F1' 0.140(11) 0.056(7) 0.078(6) 0.019(5) 0.021(8) -0.050(7)
F2' 0.048(6) 0.100(8) 0.107(9) 0.014(6) 0.011(5) -0.025(5)
F3' 0.205(15) 0.042(5) 0.090(10) -0.020(5) 0.034(9) -0.042(8)
F1A 0.117(17) 0.130(19) 0.14(2) -0.048(16) 0.088(16) -0.089(15)
F2A 0.160(18) 0.017(6) 0.22(3) -0.003(11) 0.04(2) -0.014(8)
F3A 0.15(2) 0.23(3) 0.077(13) 0.001(14) 0.010(11) -0.16(2)
C15 0.140(5) 0.136(5) 0.048(2) 0.019(3) -0.011(3) -0.062(4)
F4 0.42(4) 0.150(19) 0.119(14) -0.001(12) -0.108(18) -0.13(2)
F5 0.51(4) 0.113(10) 0.042(6) -0.010(6) 0.029(11) -0.158(15)
F6 0.151(13) 0.28(2) 0.119(11) 0.015(12) -0.112(10) -0.060(13)
F4' 0.63(5) 0.063(8) 0.034(6) 0.003(5) -0.005(13) -0.140(17)
F5' 0.190(12) 0.068(5) 0.029(5) 0.030(4) 0.004(6) 0.007(7)
F6' 0.18(2) 1.20(13) 0.056(10) 0.02(3) 0.015(12) -0.19(5)
F4A 0.41(3) 0.054(6) 0.103(10) 0.025(6) -0.174(16) -0.014(11)
F5A 0.180(12) 0.104(8) 0.049(5) 0.018(5) -0.062(6) -0.081(8)
F6A 0.216(16) 0.134(12) 0.079(8) -0.055(9) -0.018(9) 0.028(12)
C16 0.0328(12) 0.0362(13) 0.0356(13) 0.0056(10) 0.0047(10) -0.0015(10)
C17 0.0339(12) 0.0383(14) 0.0407(14) 0.0052(11) 0.0035(10) -0.0045(10)
C18 0.0367(13) 0.0403(14) 0.0459(15) 0.0028(12) 0.0067(11) 0.0004(11)
C19 0.0357(13) 0.0476(16) 0.0415(14) 0.0020(12) 0.0030(11) 0.0036(11)
C20 0.0344(13) 0.0504(16) 0.0380(14) 0.0015(12) 0.0028(10) -0.0021(11)
C21 0.0361(13) 0.0411(14) 0.0409(14) -0.0006(11) 0.0046(11) -0.0024(10)
C22 0.0505(18) 0.0460(17) 0.066(2) -0.0030(15) 0.0016(16) 0.0048(14)
F7 0.031(3) 0.042(4) 0.097(7) -0.008(5) 0.012(4) 0.007(3)
F8 0.040(4) 0.045(5) 0.143(11) -0.008(6) -0.015(7) -0.003(4)
F9 0.176(16) 0.108(13) 0.092(11) -0.020(9) 0.010(8) 0.040(9)
F7' 0.131(13) 0.027(5) 0.037(6) -0.010(4) 0.000(6) 0.022(7)
F8' 0.053(7) 0.043(7) 0.136(14) -0.014(9) -0.041(10) 0.006(5)
F9' 0.049(6) 0.033(5) 0.049(5) 0.016(4) 0.007(5) 0.007(4)
F7A 0.132(19) 0.075(13) 0.101(14) -0.037(11) -0.068(16) 0.022(11)
F8A 0.050(7) 0.080(13) 0.167(17) -0.066(12) 0.051(10) -0.012(7)
F9A 0.21(3) 0.051(9) 0.087(12) 0.017(8) -0.014(18) -0.052(14)
F7B 0.101(12) 0.053(11) 0.053(9) -0.032(8) 0.007(9) 0.004(8)
F8B 0.064(10) 0.067(11) 0.067(9) -0.006(8) -0.010(8) -0.028(7)
F9B 0.22(4) 0.15(3) 0.61(8) -0.22(4) -0.17(5) 0.13(3)
C23 0.0395(15) 0.071(2) 0.0489(17) -0.0110(15) 0.0000(13) -0.0015(14)
F10 0.0581(13) 0.1096(19) 0.0818(15) -0.0482(14) -0.0124(11) 0.0047(12)
F11 0.0464(12) 0.0991(18) 0.1091(19) -0.0187(15) -0.0289(12) 0.0098(11)
F12 0.0812(16) 0.127(2) 0.0715(15) -0.0022(15) 0.0050(12) -0.0624(16)
C24 0.0306(12) 0.0356(13) 0.0411(14) 0.0013(10) 0.0012(10) 0.0036(9)
C25 0.0353(13) 0.0419(14) 0.0365(13) -0.0055(11) 0.0042(10) 0.0005(10)
C26 0.0336(13) 0.0524(16) 0.0367(14) -0.0042(12) 0.0031(10) 0.0083(11)
C27 0.0462(16) 0.0455(16) 0.0513(17) 0.0035(13) -0.0027(13) 0.0126(13)
C28 0.0450(16) 0.0372(15) 0.068(2) 0.0074(14) -0.0065(14) 0.0024(12)
C29 0.0358(14) 0.0359(14) 0.0602(18) 0.0037(12) -0.0047(12) 0.0008(11)
C30 0.0442(17) 0.073(2) 0.0491(18) -0.0021(16) -0.0058(13) 0.0065(15)
F13 0.0746(16) 0.162(3) 0.0575(13) 0.0348(15) -0.0264(12) -0.0188(16)
F14 0.0394(12) 0.176(3) 0.0930(18) -0.0232(18) -0.0026(11) 0.0275(15)
F15 0.0877(19) 0.095(2) 0.129(2) -0.0004(17) -0.0571(17) -0.0181(15)
C31 0.079(3) 0.050(2) 0.131(4) 0.029(3) -0.031(3) -0.005(2)
F16 0.34(3) 0.066(9) 0.36(3) 0.081(12) -0.30(3) -0.075(13)
F17 0.046(7) 0.113(11) 0.78(6) 0.25(2) -0.021(15) -0.005(6)
F18 0.112(11) 0.044(6) 0.25(2) 0.050(8) -0.068(11) -0.003(7)
F16' 0.060(6) 0.054(6) 0.212(15) 0.047(8) -0.023(8) -0.020(4)
F17' 0.109(9) 0.057(7) 0.204(15) -0.051(9) -0.038(9) 0.012(6)
F18' 0.094(9) 0.064(7) 0.166(10) 0.082(7) -0.039(8) -0.024(6)
F16A 0.104(9) 0.025(4) 0.220(14) 0.021(6) -0.099(10) -0.015(5)
F17A 0.095(9) 0.083(8) 0.161(11) 0.043(7) 0.039(8) -0.007(6)
F18A 0.100(8) 0.028(4) 0.239(18) 0.000(7) -0.088(9) 0.008(4)
C32 0.0363(13) 0.0309(12) 0.0397(13) -0.0021(10) -0.0022(10) 0.0009(10)
C33 0.0468(15) 0.0378(14) 0.0408(14) -0.0017(11) -0.0005(11) 0.0030(11)
C34 0.0478(16) 0.0566(18) 0.0428(16) -0.0099(13) 0.0027(13) 0.0065(13)
C35 0.0490(17) 0.0524(19) 0.071(2) -0.0242(17) -0.0002(16) 0.0130(14)
C36 0.0538(18) 0.0352(15) 0.077(2) -0.0101(15) -0.0059(16) 0.0095(13)
C37 0.0436(15) 0.0320(13) 0.0582(18) -0.0001(12) -0.0038(13) 0.0009(11)
C38 0.082(3) 0.078(3) 0.058(2) -0.004(2) 0.028(2) 0.011(2)
F19 0.097(2) 0.174(4) 0.118(2) 0.021(2) 0.056(2) 0.036(2)
F20 0.120(3) 0.306(7) 0.074(2) 0.075(3) 0.0045(19) -0.005(3)
F21 0.381(8) 0.112(3) 0.229(5) -0.063(3) 0.247(6) -0.113(4)
C39 0.076(3) 0.037(2) 0.170(5) -0.007(3) 0.011(3) 0.0106(19)
F22 0.149(3) 0.0417(14) 0.308(6) 0.036(2) 0.090(4) 0.0211(18)
F23 0.191(4) 0.0573(18) 0.233(5) -0.047(2) 0.022(4) 0.026(2)
F24 0.163(4) 0.0650(19) 0.311(6) 0.040(3) -0.114(4) 0.022(2)
O3 0.102(4) 0.053(3) 0.075(4) -0.008(3) -0.010(3) -0.023(3)
C40 0.26(2) 0.21(2) 0.132(13) -0.008(14) -0.013(14) -0.106(19)
C41 0.087(6) 0.038(4) 0.059(5) -0.005(3) 0.011(4) -0.001(3)
O4 0.067(6) 0.048(5) 0.075(7) 0.029(5) -0.018(5) -0.028(5)
O4' 0.083(9) 0.054(7) 0.23(2) 0.041(10) 0.061(11) 0.002(7)

loop_
_atom_type_symbol
_atom_type_description
_atom_type_scat_dispersion_real
_atom_type_scat_dispersion_imag
_atom_type_scat_source
C C 0.0033 0.0016 'International Tables Vol C Tables 4.2.6.8 and 6.1.1.4'
H H 0.0000 0.0000 'International Tables Vol C Tables 4.2.6.8 and 6.1.1.4'
N N 0.0061 0.0033 'International Tables Vol C Tables 4.2.6.8 and 6.1.1.4'
O O 0.0106 0.0060 'International Tables Vol C Tables 4.2.6.8 and 6.1.1.4'
F F 0.0171 0.0103 'International Tables Vol C Tables 4.2.6.8 and 6.1.1.4'
P P 0.1023 0.0942 'International Tables Vol C Tables 4.2.6.8 and 6.1.1.4'

loop_
_geom_angle_atom_site_label_1
_geom_angle_atom_site_label_2
_geom_angle_atom_site_label_3
_geom_angle
_geom_angle_site_symmetry_1
_geom_angle_site_symmetry_3
_geom_angle_publ_flag
O1 P1 C6 114.55(13) . . ?
O1 P1 C16 110.85(12) . . ?
C6 P1 C16 110.83(14) . . ?
O1 P1 C8 112.04(13) . . ?
C6 P1 C8 104.76(13) . . ?
C16 P1 C8 103.07(12) . . ?
C5 N1 C1 117.8(2) . . ?
N1 C1 C2 122.6(2) . . ?
N1 C1 C7 116.5(2) . . ?
C2 C1 C7 120.9(2) . . ?
O2 P2 C7 114.76(13) . . ?
O2 P2 C32 111.68(12) . . ?
C7 P2 C32 104.27(12) . . ?
O2 P2 C24 111.39(12) . . ?
C7 P2 C24 106.48(13) . . ?
C32 P2 C24 107.75(12) . . ?
C3 C2 C1 118.9(3) . . ?
C3 C2 H2 120.6 . . ?
C1 C2 H2 120.6 . . ?
C2 C3 C4 119.4(3) . . ?
C2 C3 H3 120.3 . . ?
C4 C3 H3 120.3 . . ?
C5 C4 C3 118.1(3) . . ?
C5 C4 H4 120.9 . . ?
C3 C4 H4 120.9 . . ?
N1 C5 C4 123.3(2) . . ?
N1 C5 C6 115.7(2) . . ?
C4 C5 C6 121.1(2) . . ?
C5 C6 P1 112.20(19) . . ?
C5 C6 H6A 109.2 . . ?
P1 C6 H6A 109.2 . . ?
C5 C6 H6B 109.2 . . ?
P1 C6 H6B 109.2 . . ?
H6A C6 H6B 107.9 . . ?
C1 C7 P2 111.14(19) . . ?
C1 C7 H7A 109.4 . . ?
P2 C7 H7A 109.4 . . ?
C1 C7 H7B 109.4 . . ?
P2 C7 H7B 109.4 . . ?
H7A C7 H7B 108.0 . . ?
C13 C8 C9 119.4(3) . . ?
C13 C8 P1 117.6(2) . . ?
C9 C8 P1 122.9(2) . . ?
C8 C9 C10 119.8(3) . . ?
C8 C9 H9 120.1 . . ?
C10 C9 H9 120.1 . . ?
C11 C10 C9 120.6(3) . . ?
C11 C10 C14 118.9(3) . . ?
C9 C10 C14 120.5(3) . . ?
C10 C11 C12 119.9(3) . . ?
C10 C11 H11 120.0 . . ?
C12 C11 H11 120.0 . . ?
C11 C12 C13 119.7(3) . . ?
C11 C12 C15 121.3(3) . . ?
C13 C12 C15 119.0(3) . . ?
C8 C13 C12 120.5(3) . . ?
C8 C13 H13 119.8 . . ?
C12 C13 H13 119.8 . . ?
F1' C14 F3' 109.5 . . ?
F1 C14 F2 109.5 . . ?
F1A C14 F2A 109.4 . . ?
F1 C14 F3 109.5 . . ?
F2 C14 F3 109.5 . . ?
F1A C14 F3A 109.5 . . ?
F2A C14 F3A 109.5 . . ?
F1' C14 F2' 109.5 . . ?
F3' C14 F2' 109.4 . . ?
F1A C14 C10 109.81(16) . . ?
F1' C14 C10 109.70(16) . . ?
F1 C14 C10 109.08(16) . . ?
F3' C14 C10 109.00(16) . . ?
F2 C14 C10 109.49(17) . . ?
F2A C14 C10 109.13(17) . . ?
F3 C14 C10 109.82(17) . . ?
F3A C14 C10 109.46(17) . . ?
F2' C14 C10 109.64(17) . . ?
F4 C15 F6 109.5 . . ?
F6' C15 F4' 109.5 . . ?
F5A C15 F6A 109.5 . . ?
F5A C15 F4A 109.4 . . ?
F6A C15 F4A 109.5 . . ?
F6' C15 F5' 109.5 . . ?
F4' C15 F5' 109.5 . . ?
F4 C15 F5 109.4 . . ?
F6 C15 F5 109.5 . . ?
FF4 C15 C12 110.2(2) . . ?
F6' C15 C12 109.3(2) . . ?
F6 C15 C12 109.2(2) . . ?
F4' C15 C12 110.2(2) . . ?
F5A C15 C12 109.9(2) . . ?
F6A C15 C12 109.8(2) . . ?
F4A C15 C12 108.7(2) . . ?
F5' C15 C12 108.81(18) . . ?
F5 C15 C12 109.0(2) . . ?
C21 C16 C17 119.4(2) . . ?
C21 C16 P1 123.5(2) . . ?
C17 C16 P1 116.7(2) . . ?
C18 C17 C16 120.4(3) . . ?
C18 C17 H17 119.8 . . ?
C16 C17 H17 119.8 . . ?
C17 C18 C19 120.4(3) . . ?
C17 C18 C22 118.6(3) . . ?
C19 C18 C22 121.0(2) . . ?
C20 C19 C18 119.0(3) . . ?
C20 C19 H19 120.5 . . ?
C18 C19 H19 120.5 . . ?
C19 C20 C21 121.0(3) . . ?
C19 C20 C23 120.3(3) . . ?
C21 C20 C23 118.6(3) . . ?
C20 C21 C16 119.7(3) . . ?
C20 C21 H21 120.1 . . ?
C16 C21 H21 120.1 . . ?
F7A C22 F8A 109.4 . . ?
F7A C22 F9A 109.4 . . ?
F8A C22 F9A 109.5 . . ?
F8 C22 F9 109.5 . . ?
F8' C22 F7' 109.5 . . ?
F9B C22 F7B 109.5 . . ?
F9B C22 F8B 109.4 . . ?
F7B C22 F8B 109.4 . . ?
F8' C22 F9' 109.4 . . ?
F7' C22 F9' 109.5 . . ?
F8 C22 F7 109.5 . . ?
F9 C22 F7 109.5 . . ?
F10 C23 F11 105.2(3) . . ?
F10 C23 F12 106.9(3) . . ?
F11 C23 F12 106.3(3) . . ?
F10 C23 C20 113.1(3) . . ?
F11 C23 C20 113.1(3) . . ?
F12 C23 C20 111.7(3) . . ?
C29 C24 C25 120.0(2) . . ?
C29 C24 P2 123.1(2) . . ?
C25 C24 P2 116.8(2) . . ?
C26 C25 C24 119.4(3) . . ?
C26 C25 H25 120.3 . . ?
C24 C25 H25 120.3 . . ?
C27 C26 C25 121.0(3) . . ?
C27 C26 C30 118.8(3) . . ?
C25 C26 C30 120.1(3) . . ?
C26 C27 C28 119.4(3) . . ?
C26 C27 H27 120.3 . . ?
C28 C27 H27 120.3 . . ?
C29 C28 C27 120.6(3) . . ?
C29 C28 C31 119.4(3) . . ?
C27 C28 C31 120.0(3) . . ?
C28 C29 C24 119.6(3) . . ?
C28 C29 H29 120.2 . . ?
C24 C29 H29 120.2 . . ?
F13 C30 F15 108.1(3) . . ?
F13 C30 F14 106.6(3) . . ?
F15 C30 F14 103.7(3) . . ?
F13 C30 C26 112.8(3) . . ?
F15 C30 C26 113.6(3) . . ?
F14 C30 C26 111.4(3) . . ?
F16A C31 F18A 109.5 . . ?
F16' C31 F17' 109.4 . . ?
F16' C31 F18' 109.4 . . ?
F17' C31 F18' 109.5 . . ?
F17 C31 F18 109.5 . . ?
F17 C31 F16 109.4 . . ?
F18 C31 F16 109.5 . . ?
F16A C31 F17A 109.4 . . ?
F18A C31 F17A 109.4 . . ?
F16A C31 C28 109.60(18) . . ?
F17 C31 C28 109.4(2) . . ?
F16' C31 C28 109.48(16) . . ?
F18A C31 C28 109.60(18) . . ?
F17' C31 C28 109.6(2) . . ?
F18' C31 C28 109.4(2) . . ?
F18 C31 C28 109.42(16) . . ?
F16 C31 C28 109.6(2) . . ?
F17A C31 C28 109.3(2) . . ?
C33 C32 C37 119.5(3) . . ?
C33 C32 P2 123.8(2) . . ?
C37 C32 P2 116.5(2) . . ?
C32 C33 C34 119.8(3) . . ?
C32 C33 H33 120.1 . . ?
C34 C33 H33 120.1 . . ?
C35 C34 C33 120.8(3) . . ?
C35 C34 C38 119.8(3) . . ?
C33 C34 C38 119.3(3) . . ?
C34 C35 C36 119.5(3) . . ?
C34 C35 H35 120.2 . . ?
C36 C35 H35 120.2 . . ?
C37 C36 C35 120.8(3) . . ?
C37 C36 C39 119.4(4) . . ?
C35 C36 C39 119.8(3) . . ?
C36 C37 C32 119.6(3) . . ?
C36 C37 H37 120.2 . . ?
C32 C37 H37 120.2 . . ?
F21 C38 F20 107.0(5) . . ?
F21 C38 F19 106.5(5) . . ?
F20 C38 F19 101.9(4) . . ?
F21 C38 C34 113.9(3) . . ?
F20 C38 C34 113.2(4) . . ?
F19 C38 C34 113.4(4) . . ?
F22 C39 F24 111.4(6) . . ?
F22 C39 F23 103.5(5) . . ?
F24 C39 F23 100.9(4) . . ?
F22 C39 C36 114.9(4) . . ?
F24 C39 C36 112.5(4) . . ?
F23 C39 C36 112.5(5) . . ?
C40 O3 H3A 109.5 . . ?
O3 C40 H40A 109.5 . . ?
O3 C40 H40B 109.5 . . ?
H40A C40 H40B 109.5 . . ?
O3 C40 H40C 109.5 . . ?
H40A C40 H40C 109.5 . . ?
H40B C40 H40C 109.5 . . ?

loop_
_geom_bond_atom_site_label_1
_geom_bond_atom_site_label_2
_geom_bond_distance
_geom_bond_site_symmetry_2
_geom_bond_publ_flag
P1 O1 1.484(2) . ?
P1 C6 1.798(3) . ?
P1 C16 1.809(3) . ?
P1 C8 1.809(3) . ?
N1 C5 1.338(3) . ?
N1 C1 1.340(3) . ?
C1 C2 1.388(4) . ?
C1 C7 1.506(4) . ?
P2 O2 1.482(2) . ?
P2 C7 1.803(3) . ?
P2 C32 1.807(3) . ?
P2 C24 1.809(3) . ?
C2 C3 1.372(4) . ?
C2 H2 0.9400 . ?
C3 C4 1.386(4) . ?
C3 H3 0.9400 . ?
C4 C5 1.385(4) . ?
C4 H4 0.9400 . ?
C5 C6 1.510(4) . ?
C6 H6A 0.9800 . ?
C6 H6B 0.9800 . ?
C7 H7A 0.9800 . ?
C7 H7B 0.9800 . ?
C8 C13 1.376(4) . ?
C8 C9 1.387(4) . ?
C9 C10 1.391(4) . ?
C9 H9 0.9400 . ?
C10 C11 1.370(5) . ?
C10 C14 1.539(4) . ?
C11 C12 1.379(5) . ?
C11 H11 0.9400 . ?
C12 C13 1.397(4) . ?
C12 C15 1.526(4) . ?
C13 H13 0.9400 . ?
C14 F1A 1.3200 . ?
C14 F1' 1.3200 . ?
C14 F1 1.3200 . ?
C14 F3' 1.3200 . ?
C14 F2 1.3200 . ?
C14 F2A 1.3201 . ?
C14 F3 1.3201 . ?
C14 F3A 1.3201 . ?
C14 F2' 1.3201 . ?
C15 F4 1.3199 . ?
C15 F6' 1.3200 . ?
C15 F6 1.3200 . ?
C15 F4' 1.3200 . ?
C15 F5A 1.3200 . ?
C15 F6A 1.3200 . ?
C15 F4A 1.3200 . ?
C15 F5' 1.3201 . ?
C15 F5 1.3201 . ?
C16 C21 1.389(4) . ?
C16 C17 1.390(4) . ?
C17 C18 1.385(4) . ?
C17 H17 0.9400 . ?
C18 C19 1.389(4) . ?
C18 C22 1.538(3) . ?
C19 C20 1.384(4) . ?
C19 H19 0.9400 . ?
C20 C21 1.388(4) . ?
C20 C23 1.493(4) . ?
C21 H21 0.9400 . ?
C22 F8 1.3199 . ?
C22 F8' 1.3199 . ?
C22 F9B 1.3199 . ?
C22 F7A 1.3199 . ?
C22 F8A 1.3200 . ?
C22 F9A 1.3200 . ?
C22 F9 1.3200 . ?
C22 F7' 1.3200 . ?
C22 F7B 1.3200 . ?
C22 F8B 1.3200 . ?
C22 F9' 1.3200 . ?
C22 F7 1.3200 . ?
C23 F10 1.315(4) . ?
C23 F11 1.326(4) . ?
C23 F12 1.331(4) . ?
C24 C29 1.388(4) . ?
C24 C25 1.390(4) . ?
C25 C26 1.387(4) . ?
C25 H25 0.9400 . ?
C26 C27 1.371(5) . ?
C26 C30 1.493(4) . ?
C27 C28 1.388(4) . ?
C27 H27 0.9400 . ?
C28 C29 1.385(4) . ?
C28 C31 1.534(4) . ?
C29 H29 0.9400 . ?
C30 F13 1.309(4) . ?
C30 F15 1.321(5) . ?
C30 F14 1.322(4) . ?
C31 F16A 1.3199 . ?
C31 F17 1.3200 . ?
C31 F16' 1.3200 . ?
C31 F18A 1.3200 . ?
C31 F17' 1.3200 . ?
C31 F18' 1.3200 . ?
C31 F18 1.3200 . ?
C31 F16 1.3200 . ?
C31 F17A 1.3201 . ?
C32 C33 1.386(4) . ?
C32 C37 1.397(4) . ?
C33 C34 1.387(4) . ?
C33 H33 0.9400 . ?
C34 C35 1.368(5) . ?
C34 C38 1.488(5) . ?
C35 C36 1.382(5) . ?
C35 H35 0.9400 . ?
C36 C37 1.379(4) . ?
C36 C39 1.483(5) . ?
C37 H37 0.9400 . ?
C38 F21 1.256(6) . ?
C38 F20 1.276(6) . ?
C38 F19 1.306(5) . ?
C39 F22 1.277(6) . ?
C39 F24 1.296(6) . ?
C39 F23 1.330(7) . ?
O3 C40 1.38(2) . ?
O3 H3A 0.8300 . ?
C40 H40A 0.9700 . ?
C40 H40B 0.9700 . ?
C40 H40C 0.9700 . ?
C41 O4 1.032(13) . ?
C41 O4' 1.22(2) . ?

loop_
_geom_torsion_atom_site_label_1
_geom_torsion_atom_site_label_2
_geom_torsion_atom_site_label_3
_geom_torsion_atom_site_label_4
_geom_torsion
_geom_torsion_site_symmetry_1
_geom_torsion_site_symmetry_2
_geom_torsion_site_symmetry_3
_geom_torsion_site_symmetry_4
_geom_torsion_publ_flag
C5 N1 C1 C2 0.2(4) . . . . ?
C5 N1 C1 C7 -177.3(2) . . . . ?
N1 C1 C2 C3 0.4(4) . . . . ?
C7 C1 C2 C3 177.8(3) . . . . ?
C1 C2 C3 C4 -0.9(5) . . . . ?
C2 C3 C4 C5 0.8(5) . . . . ?
C1 N1 C5 C4 -0.3(4) . . . . ?
C1 N1 C5 C6 179.8(2) . . . . ?
C3 C4 C5 N1 -0.2(5) . . . . ?
C3 C4 C5 C6 179.7(3) . . . . ?
N1 C5 C6 P1 63.5(3) . . . . ?
C4 C5 C6 P1 -116.3(3) . . . . ?
O1 P1 C6 C5 40.6(2) . . . . ?
C16 P1 C6 C5 -85.7(2) . . . . ?
C8 P1 C6 C5 163.8(2) . . . . ?
N1 C1 C7 P2 84.0(3) . . . . ?
C2 C1 C7 P2 -93.5(3) . . . . ?
O2 P2 C7 C1 -61.9(2) . . . . ?
C32 P2 C7 C1 60.6(2) . . . . ?
C24 P2 C7 C1 174.38(18) . . . . ?
O1 P1 C8 C13 -12.2(3) . . . . ?
C6 P1 C8 C13 -136.9(2) . . . . ?
C16 P1 C8 C13 107.1(2) . . . . ?
O1 P1 C8 C9 170.4(2) . . . . ?
C6 P1 C8 C9 45.7(3) . . . . ?
C16 P1 C8 C9 -70.4(3) . . . . ?
C13 C8 C9 C10 0.5(4) . . . . ?
P1 C8 C9 C10 177.9(2) . . . . ?
C8 C9 C10 C11 -1.7(5) . . . . ?
C8 C9 C10 C14 -179.3(3) . . . . ?
C9 C10 C11 C12 1.1(5) . . . . ?
C14 C10 C11 C12 178.8(3) . . . . ?
C10 C11 C12 C13 0.5(6) . . . . ?
C10 C11 C12 C15 -179.0(4) . . . . ?
C9 C8 C13 C12 1.2(5) . . . . ?
P1 C8 C13 C12 -176.4(3) . . . . ?
C11 C12 C13 C8 -1.7(5) . . . . ?
C15 C12 C13 C8 177.8(4) . . . . ?
C11 C10 C14 F1A -20.4(3) . . . . ?
C9 C10 C14 F1A 157.2(2) . . . . ?
C11 C10 C14 F1' 23.9(3) . . . . ?
C9 C10 C14 F1' -158.4(2) . . . . ?
C11 C10 C14 F1 169.2(2) . . . . ?
C9 C10 C14 F1 -13.1(3) . . . . ?
C11 C10 C14 F3' 143.9(3) . . . . ?
C9 C10 C14 F3' -38.5(3) . . . . ?
C11 C10 C14 F2 49.4(3) . . . . ?
C9 C10 C14 F2 -132.9(2) . . . . ?
C11 C10 C14 F2A 99.5(3) . . . . ?
C9 C10 C14 F2A -82.8(3) . . . . ?
C11 C10 C14 F3 -70.8(3) . . . . ?
C9 C10 C14 F3 106.9(3) . . . . ?
C11 C10 C14 F3A -140.7(3) . . . . ?
C9 C10 C14 F3A 37.0(3) . . . . ?
C11 C10 C14 F2' -96.4(3) . . . . ?
C9 C10 C14 F2' 81.3(3) . . . . ?
C11 C12 C15 F4 146.2(3) . . . . ?
C13 C12 C15 F4 -33.3(4) . . . . ?
C11 C12 C15 F6' -114.1(3) . . . . ?
C13 C12 C15 F6' 66.3(4) . . . . ?
C11 C12 C15 F6 -93.5(4) . . . . ?
C13 C12 C15 F6 87.0(3) . . . . ?
C11 C12 C15 F4' 125.5(3) . . . . ?
C13 C12 C15 F4' -54.1(4) . . . . ?
C11 C12 C15 F5A -156.3(3) . . . . ?
C13 C12 C15 F5A 24.2(4) . . . . ?
C11 C12 C15 F6A 83.2(4) . . . . ?
C13 C12 C15 F6A -96.3(3) . . . . ?
C11 C12 C15 F4A -36.5(4) . . . . ?
C13 C12 C15 F4A 143.9(3) . . . . ?
C11 C12 C15 F5' 5.4(4) . . . . ?
C13 C12 C15 F5' -174.1(3) . . . . ?
C11 C12 C15 F5 26.1(4) . . . . ?
C13 C12 C15 F5 -153.4(3) . . . . ?
C12 C15 F6' F4A 104.3(2) . . . . ?
O1 P1 C16 C21 -169.9(2) . . . . ?
C6 P1 C16 C21 -41.5(3) . . . . ?
C8 P1 C16 C21 70.1(2) . . . . ?
O1 P1 C16 C17 17.9(2) . . . . ?
C6 P1 C16 C17 146.3(2) . . . . ?
C8 P1 C16 C17 -102.1(2) . . . . ?
C21 C16 C17 C18 0.2(4) . . . . ?
P1 C16 C17 C18 172.7(2) . . . . ?
C16 C17 C18 C19 -1.2(4) . . . . ?
C16 C17 C18 C22 179.9(2) . . . . ?
C17 C18 C19 C20 1.1(4) . . . . ?
C22 C18 C19 C20 179.9(2) . . . . ?
C18 C19 C20 C21 0.2(4) . . . . ?
C18 C19 C20 C23 -177.3(3) . . . . ?
C19 C20 C21 C16 -1.2(4) . . . . ?
C23 C20 C21 C16 176.2(3) . . . . ?
C17 C16 C21 C20 1.1(4) . . . . ?
P1 C16 C21 C20 -170.9(2) . . . . ?
C19 C20 C23 F10 -142.0(3) . . . . ?
C21 C20 C23 F10 40.6(4) . . . . ?
C19 C20 C23 F11 -22.5(4) . . . . ?
C21 C20 C23 F11 160.1(3) . . . . ?
C19 C20 C23 F12 97.4(4) . . . . ?
C21 C20 C23 F12 -80.1(4) . . . . ?
O2 P2 C24 C29 -156.3(2) . . . . ?
C7 P2 C24 C29 -30.5(3) . . . . ?
C32 P2 C24 C29 80.9(3) . . . . ?
O2 P2 C24 C25 20.5(3) . . . . ?
C7 P2 C24 C25 146.2(2) . . . . ?
C32 P2 C24 C25 -102.4(2) . . . . ?
C29 C24 C25 C26 1.2(4) . . . . ?
P2 C24 C25 C26 -175.6(2) . . . . ?
C24 C25 C26 C27 0.0(4) . . . . ?
C24 C25 C26 C30 177.2(3) . . . . ?
C25 C26 C27 C28 -0.7(5) . . . . ?
C30 C26 C27 C28 -178.0(3) . . . . ?
C26 C27 C28 C29 0.3(5) . . . . ?
C26 C27 C28 C31 -179.7(3) . . . . ?
C27 C28 C29 C24 0.9(5) . . . . ?
C31 C28 C29 C24 -179.2(3) . . . . ?
C25 C24 C29 C28 -1.6(5) . . . . ?
P2 C24 C29 C28 175.0(2) . . . . ?
C27 C26 C30 F13 -41.7(4) . . . . ?
C25 C26 C30 F13 141.1(3) . . . . ?
C27 C26 C30 F15 -165.1(3) . . . . ?
C25 C26 C30 F15 17.6(4) . . . . ?
C27 C26 C30 F14 78.2(4) . . . . ?
C25 C26 C30 F14 -99.1(4) . . . . ?
C29 C28 C31 F16A 21.4(4) . . . . ?
C27 C28 C31 F16A -158.7(3) . . . . ?
C29 C28 C31 F17 -61.3(3) . . . . ?
C27 C28 C31 F17 118.7(3) . . . . ?
C29 C28 C31 F16' -20.7(4) . . . . ?
C27 C28 C31 F16' 159.3(3) . . . . ?
C29 C28 C31 F18A 141.6(3) . . . . ?
C27 C28 C31 F18A -38.4(4) . . . . ?
C29 C28 C31 F17' 99.4(3) . . . . ?
C27 C28 C31 F17' -80.7(3) . . . . ?
C29 C28 C31 F18' -140.6(3) . . . . ?
C27 C28 C31 F18' 39.4(4) . . . . ?
C29 C28 C31 F18 178.8(3) . . . . ?
C27 C28 C31 F18 -1.3(4) . . . . ?
C29 C28 C31 F16 58.7(3) . . . . ?
C27 C28 C31 F16 -121.3(3) . . . . ?
C29 C28 C31 F17A -98.5(3) . . . . ?
C27 C28 C31 F17A 81.4(3) . . . . ?
O2 P2 C32 C33 -153.2(2) . . . . ?
C7 P2 C32 C33 82.3(3) . . . . ?
C24 P2 C32 C33 -30.5(3) . . . . ?
O2 P2 C32 C37 31.5(3) . . . . ?
C7 P2 C32 C37 -93.0(2) . . . . ?
C24 P2 C32 C37 154.1(2) . . . . ?
C37 C32 C33 C34 -0.1(4) . . . . ?
P2 C32 C33 C34 -175.3(2) . . . . ?
C32 C33 C34 C35 0.9(5) . . . . ?
C32 C33 C34 C38 -177.4(3) . . . . ?
C33 C34 C35 C36 -0.7(5) . . . . ?
C38 C34 C35 C36 177.6(4) . . . . ?
C34 C35 C36 C37 -0.4(5) . . . . ?
C34 C35 C36 C39 178.0(4) . . . . ?
C35 C36 C37 C32 1.2(5) . . . . ?
C39 C36 C37 C32 -177.2(4) . . . . ?
C33 C32 C37 C36 -0.9(5) . . . . ?
P2 C32 C37 C36 174.6(2) . . . . ?
C35 C34 C38 F21 140.2(6) . . . . ?
C33 C34 C38 F21 -41.5(7) . . . . ?
C35 C34 C38 F20 -97.3(5) . . . . ?
C33 C34 C38 F20 81.0(5) . . . . ?
C35 C34 C38 F19 18.2(6) . . . . ?
C33 C34 C38 F19 -163.5(4) . . . . ?
C37 C36 C39 F22 -17.2(8) . . . . ?
C35 C36 C39 F22 164.4(5) . . . . ?
C37 C36 C39 F24 111.5(5) . . . . ?
C35 C36 C39 F24 -66.9(7) . . . . ?
C37 C36 C39 F23 -135.3(4) . . . . ?
C35 C36 C39 F23 46.3(6) . . . . ?
